data_1576257
loop_
_publ_author_name
'Zhu, Kai-Ling'
'Li, Ke'
'Feng, Liubin'
'Yang, Le'
'Chen, Jiajia'

_publ_section_title
;
 Real-Time Tracking of Molecular Cluster Assembly and Precise Hierarchical
 Reassembly into Pure POM Host-Guest Architecture
;
_journal_name_full 'Chemical Science'
_journal_paper_doi 10.1039/D5SC07121F
_journal_year 2025
_chemical_formula_moiety 'K52 Na14 O350 P8 W72, 3(O22.667 P0.667 W6), 16(O), 14[KH4O2]'
_chemical_formula_sum 'H56 K66 Na14 O462 P10 W90'
_chemical_formula_weight 27207.11
_chemical_name_systematic {PW9}2@{PW9}8
_space_group_crystal_system cubic
_space_group_IT_number 229
_space_group_name_Hall '-I 4 2 3'
_space_group_name_H-M_alt 'I m -3 m'
_atom_sites_solution_primary dual
_audit_creation_date 2025-07-07
_audit_creation_method
;
Olex2 1.5
(compiled 2025.05.31 svn.r86d253d1 for OlexSys, GUI svn.r7254)
;
_audit_update_record
;
2025-07-07 deposited with the CCDC.	2025-11-11 downloaded from the CCDC.
;
_cell_angle_alpha 90
_cell_angle_beta 90
_cell_angle_gamma 90
_cell_formula_units_Z 2
_cell_length_a 29.9535(4)
_cell_length_b 29.9535(4)
_cell_length_c 29.9535(4)
_cell_measurement_reflns_used 7507
_cell_measurement_temperature 100.00(10)
_cell_measurement_theta_max 30.1300
_cell_measurement_theta_min 2.1220
_cell_volume 26874.6(6)
_computing_cell_refinement 'CrysAlisPro 1.171.42.49 (Rigaku OD, 2022)'
_computing_data_collection 'CrysAlisPro 1.171.42.49 (Rigaku OD, 2022)'
_computing_data_reduction 'CrysAlisPro 1.171.42.49 (Rigaku OD, 2022)'
_computing_molecular_graphics 'Olex2 1.5 (Dolomanov et al., 2009)'
_computing_publication_material 'Olex2 1.5 (Dolomanov et al., 2009)'
_computing_structure_refinement 'SHELXL 2018/3 (Sheldrick, 2015)'
_computing_structure_solution 'SHELXT  (Sheldrick, 2015)'
_diffrn_ambient_environment N~2~
_diffrn_ambient_temperature 100.00(10)
_diffrn_detector 'Hybrid Pixel Array Detector'
_diffrn_detector_area_resol_mean 10.0000
_diffrn_detector_type HyPix
_diffrn_measured_fraction_theta_full 0.998
_diffrn_measured_fraction_theta_max 0.988
_diffrn_measurement_details
;
List of Runs (angles in degrees, time in seconds):

  # Type    Start    End  Width  t~exp~   \w     \q     \k     \f   Frames
#--------------------------------------------------------------------------
  1  \w    -44.00   0.00   0.50   22.60    --   -5.10 -38.00 118.00   88
;
_diffrn_measurement_device 'four-circle diffractometer'
_diffrn_measurement_device_type 'XtaLAB Synergy R, DW system, HyPix'
_diffrn_measurement_method '\w scans'
_diffrn_orient_matrix_type 'CrysAlisPro convention (1999,Acta A55,543-557)'
_diffrn_orient_matrix_UB_11 0.0089629000
_diffrn_orient_matrix_UB_12 -0.0206823000
_diffrn_orient_matrix_UB_13 -0.0072787000
_diffrn_orient_matrix_UB_21 -0.0117626000
_diffrn_orient_matrix_UB_22 -0.0111724000
_diffrn_orient_matrix_UB_23 0.0173006000
_diffrn_orient_matrix_UB_31 -0.0185087000
_diffrn_orient_matrix_UB_32 -0.0028595000
_diffrn_orient_matrix_UB_33 -0.0144199000
_diffrn_radiation_monochromator mirror
_diffrn_radiation_probe x-ray
_diffrn_radiation_type 'Mo K\a'
_diffrn_radiation_wavelength 0.71073
_diffrn_reflns_av_R_equivalents 0.0417
_diffrn_reflns_av_unetI/netI 0.0276
_diffrn_reflns_Laue_measured_fraction_full 0.998
_diffrn_reflns_Laue_measured_fraction_max 0.988
_diffrn_reflns_limit_h_max 36
_diffrn_reflns_limit_h_min -38
_diffrn_reflns_limit_k_max 24
_diffrn_reflns_limit_k_min -38
_diffrn_reflns_limit_l_max 36
_diffrn_reflns_limit_l_min -16
_diffrn_reflns_number 21042
_diffrn_reflns_point_group_measured_fraction_full 0.998
_diffrn_reflns_point_group_measured_fraction_max 0.988
_diffrn_reflns_theta_full 25.242
_diffrn_reflns_theta_max 27.492
_diffrn_reflns_theta_min 1.665
_diffrn_source 'Rotating-anode X-ray tube'
_diffrn_source_type 'Rigaku (Mo) X-ray Source'
_exptl_absorpt_coefficient_mu 19.826
_exptl_absorpt_correction_T_max 1.000
_exptl_absorpt_correction_T_min 0.997
_exptl_absorpt_correction_type gaussian
_exptl_absorpt_process_details
;
CrysAlisPro 1.171.42.49 (Rigaku Oxford Diffraction, 2022)
Numerical absorption correction based on gaussian integration over
a multifaceted crystal model
Empirical absorption correction using spherical harmonics,
implemented in SCALE3 ABSPACK scaling algorithm.
;
_exptl_crystal_colour 'clear light colourless'
_exptl_crystal_colour_lustre clear
_exptl_crystal_colour_modifier light
_exptl_crystal_colour_primary colourless
_exptl_crystal_density_diffrn 3.362
_exptl_crystal_description cube
_exptl_crystal_F_000 23940
_exptl_crystal_size_max 0.06
_exptl_crystal_size_mid 0.06
_exptl_crystal_size_min 0.06
_refine_diff_density_max 4.387
_refine_diff_density_min -2.994
_refine_diff_density_rms 0.535
_refine_ls_extinction_method none
_refine_ls_goodness_of_fit_ref 1.147
_refine_ls_hydrogen_treatment undef
_refine_ls_matrix_type full
_refine_ls_number_parameters 187
_refine_ls_number_reflns 2919
_refine_ls_number_restraints 216
_refine_ls_restrained_S_all 1.112
_refine_ls_R_factor_all 0.0674
_refine_ls_R_factor_gt 0.0515
_refine_ls_shift/su_max 0.001
_refine_ls_shift/su_mean 0.000
_refine_ls_structure_factor_coef Fsqd
_refine_ls_weighting_details 'w=1/[\s^2^(Fo^2^)+(0.0904P)^2^+2597.0886P] where P=(Fo^2^+2Fc^2^)/3'
_refine_ls_weighting_scheme calc
_refine_ls_wR_factor_gt 0.1627
_refine_ls_wR_factor_ref 0.1844
_reflns_Friedel_coverage 0.000
_reflns_number_gt 2349
_reflns_number_total 2919
_reflns_threshold_expression 'I > 2\s(I)'
_cod_data_source_file d5sc07121f2.cif
_cod_data_source_block compound-1
_cod_original_cell_volume 26874.6(11)
_cod_database_code 1576257
_shelx_shelxl_version_number 2018/3
_chemical_oxdiff_formula 'W9 P1 K12 O60 H40'
_shelx_space_group_comment
;
The symmetry employed for this shelxl refinement is uniquely defined
by the following loop, which should always be used as a source of
symmetry information in preference to the above space-group names.
They are only intended as comments.
;
_cell_oxdiff_angle_alpha 89.845(2)
_cell_oxdiff_angle_beta 89.811(2)
_cell_oxdiff_angle_gamma 89.894(2)
_cell_oxdiff_length_a 29.9398(9)
_cell_oxdiff_length_b 29.9534(8)
_cell_oxdiff_length_c 29.9677(9)
_cell_oxdiff_measurement_reflns_used 7507
_cell_oxdiff_volume 26875(1)
_shelx_estimated_absorpt_t_max 0.383
_shelx_estimated_absorpt_t_min 0.383
_olex2_refinement_description
;
1. Shared sites
{K4, Na1}
2. Uiso/Uaniso restraints and constraints
O3 \\sim O5 \\sim O1 \\sim O4 \\sim O6 \\sim O7 \\sim O2 \\sim O13 \\sim O8
\\sim O9 \\sim O15 \\sim O11 \\sim O10 \\sim O16 \\sim O21 \\sim O19 \\sim O20
\\sim O17 \\sim O18 \\sim O12 \\sim O2W \\sim O1W \\sim O14: within 3.8A with
sigma of 0.01 and sigma for terminal atoms of 0.02 within 3.8A
Uiso(K4) = Uiso(Na1)
3. Others
 Fixed Sof: W3(0.24933) W4(0.12567) P2(0.041667) K4(0.20834) O8(0.125)
 O10(0.25) O16(0.125) O21(0.23333) O19(0.46667) O20(0.11667) O17(0.25)
 O18(0.35) O12(0.125) Na1(0.29166) O2W(0.083333) O1W(0.25) O14(0.25)
;
_olex2_submission_special_instructions 'No special instructions were received'
_oxdiff_exptl_absorpt_empirical_details
;
Empirical correction (ABSPACK) includes:
- Absorption correction using spherical harmonics
- Frame scaling
;
_oxdiff_exptl_absorpt_empirical_full_max 1.145
_oxdiff_exptl_absorpt_empirical_full_min 0.868

loop_
_space_group_symop_operation_xyz
'x, y, z'
'-x, -y, z'
'-x, y, -z'
'x, -y, -z'
'z, x, y'
'z, -x, -y'
'-z, -x, y'
'-z, x, -y'
'y, z, x'
'-y, z, -x'
'y, -z, -x'
'-y, -z, x'
'y, x, -z'
'-y, -x, -z'
'y, -x, z'
'-y, x, z'
'x, z, -y'
'-x, z, y'
'-x, -z, -y'
'x, -z, y'
'z, y, -x'
'z, -y, x'
'-z, y, x'
'-z, -y, -x'
'x+1/2, y+1/2, z+1/2'
'-x+1/2, -y+1/2, z+1/2'
'-x+1/2, y+1/2, -z+1/2'
'x+1/2, -y+1/2, -z+1/2'
'z+1/2, x+1/2, y+1/2'
'z+1/2, -x+1/2, -y+1/2'
'-z+1/2, -x+1/2, y+1/2'
'-z+1/2, x+1/2, -y+1/2'
'y+1/2, z+1/2, x+1/2'
'-y+1/2, z+1/2, -x+1/2'
'y+1/2, -z+1/2, -x+1/2'
'-y+1/2, -z+1/2, x+1/2'
'y+1/2, x+1/2, -z+1/2'
'-y+1/2, -x+1/2, -z+1/2'
'y+1/2, -x+1/2, z+1/2'
'-y+1/2, x+1/2, z+1/2'
'x+1/2, z+1/2, -y+1/2'
'-x+1/2, z+1/2, y+1/2'
'-x+1/2, -z+1/2, -y+1/2'
'x+1/2, -z+1/2, y+1/2'
'z+1/2, y+1/2, -x+1/2'
'z+1/2, -y+1/2, x+1/2'
'-z+1/2, y+1/2, x+1/2'
'-z+1/2, -y+1/2, -x+1/2'
'-x, -y, -z'
'x, y, -z'
'x, -y, z'
'-x, y, z'
'-z, -x, -y'
'-z, x, y'
'z, x, -y'
'z, -x, y'
'-y, -z, -x'
'y, -z, x'
'-y, z, x'
'y, z, -x'
'-y, -x, z'
'y, x, z'
'-y, x, -z'
'y, -x, -z'
'-x, -z, y'
'x, -z, -y'
'x, z, y'
'-x, z, -y'
'-z, -y, x'
'-z, y, -x'
'z, -y, -x'
'z, y, x'
'-x+1/2, -y+1/2, -z+1/2'
'x+1/2, y+1/2, -z+1/2'
'x+1/2, -y+1/2, z+1/2'
'-x+1/2, y+1/2, z+1/2'
'-z+1/2, -x+1/2, -y+1/2'
'-z+1/2, x+1/2, y+1/2'
'z+1/2, x+1/2, -y+1/2'
'z+1/2, -x+1/2, y+1/2'
'-y+1/2, -z+1/2, -x+1/2'
'y+1/2, -z+1/2, x+1/2'
'-y+1/2, z+1/2, x+1/2'
'y+1/2, z+1/2, -x+1/2'
'-y+1/2, -x+1/2, z+1/2'
'y+1/2, x+1/2, z+1/2'
'-y+1/2, x+1/2, -z+1/2'
'y+1/2, -x+1/2, -z+1/2'
'-x+1/2, -z+1/2, y+1/2'
'x+1/2, -z+1/2, -y+1/2'
'x+1/2, z+1/2, y+1/2'
'-x+1/2, z+1/2, -y+1/2'
'-z+1/2, -y+1/2, x+1/2'
'-z+1/2, y+1/2, -x+1/2'
'z+1/2, -y+1/2, -x+1/2'
'z+1/2, y+1/2, x+1/2'

loop_
_atom_site_label
_atom_site_type_symbol
_atom_site_fract_x
_atom_site_fract_y
_atom_site_fract_z
_atom_site_U_iso_or_equiv
_atom_site_adp_type
_atom_site_occupancy
_atom_site_site_symmetry_order
_atom_site_calc_flag
_atom_site_refinement_flags_posn
_atom_site_refinement_flags_adp
_atom_site_refinement_flags_occupancy
_atom_site_disorder_assembly
_atom_site_disorder_group
W1 W 0.59833(2) 0.40167(2) 0.67967(3) 0.0183(2) Uani 1 2 d S T P . .
W2 W 0.60317(2) 0.31689(2) 0.77133(2) 0.0192(2) Uani 1 1 d . . . . .
W3 W 0.500000 0.41652(6) 0.91617(6) 0.0364(5) Uani 0.4987 2 d S T P . .
W4 W 0.41539(6) 0.41539(6) 1.000000 0.0425(8) Uani 0.5027 4 d S T P . .
P1 P 0.68212(14) 0.31788(14) 0.68212(14) 0.0124(15) Uani 1 6 d S T P . .
P2 P 0.500000 0.500000 1.000000 0.027(5) Uani 0.6667 16 d S T P . .
K1 K 0.500000 0.500000 0.6483(3) 0.0189(16) Uani 1 8 d S T P . .
K2 K 0.500000 0.38952(16) 0.75460(17) 0.0286(10) Uani 1 2 d S T P . .
K3 K 0.500000 0.2486(2) 0.7514(2) 0.0405(17) Uani 1 4 d S T P . .
K4 K 0.3761(3) 0.1925(2) 0.8075(2) 0.0437(18) Uiso 0.4167 2 d S . P . 1
O3 O 0.5693(5) 0.3687(3) 0.6313(3) 0.024(2) Uani 1 2 d S TU P . .
O5 O 0.5579(3) 0.4421(3) 0.6898(5) 0.023(2) Uani 1 2 d S TU P . .
O1 O 0.6517(4) 0.3483(4) 0.6517(4) 0.022(3) Uani 1 6 d S TU P . .
O4 O 0.6429(3) 0.4178(3) 0.7186(3) 0.0224(16) Uani 1 1 d . U . . .
O6 O 0.6267(3) 0.3733(3) 0.7918(4) 0.022(2) Uani 1 2 d S TU P . .
O7 O 0.5516(4) 0.3177(3) 0.7977(4) 0.0276(19) Uani 1 1 d . U . . .
O2 O 0.6710(3) 0.3290(3) 0.7309(5) 0.022(2) Uani 1 2 d S TU P . .
O13 O 0.3642(4) 0.1921(3) 0.7149(4) 0.028(2) Uani 1 1 d . U . . .
O8 O 0.500000 0.4106(10) 0.5894(10) 0.025(4) Uani 0.5 4 d S TU P . .
O9 O 0.500000 0.3122(5) 0.6878(5) 0.030(3) Uani 1 4 d S TU P . .
O15 O 0.3052(6) 0.2238(4) 0.7762(4) 0.033(3) Uani 1 2 d S TU P . .
O11 O 0.4073(5) 0.2700(4) 0.7300(4) 0.027(2) Uani 1 2 d S TU P . .
O10 O 0.5612(6) 0.4388(6) 0.8007(9) 0.017(3) Uani 0.5 2 d S TU P . .
O16 O 0.3874(17) 0.1292(11) 0.8708(11) 0.020(6) Uani 0.25 2 d S TU P . .
O21 O 0.4682(11) 0.4682(11) 1.0311(15) 0.059(7) Uani 0.4667 2 d S TU P . .
O19 O 0.4516(11) 0.3914(11) 0.9641(10) 0.057(5) Uani 0.4667 1 d . U P . .
O20 O 0.3734(17) 0.3734(17) 1.000000 0.066(11) Uani 0.4667 4 d S TU P . .
O17 O 0.500000 0.3754(13) 0.8767(12) 0.045(5) Uani 0.5 2 d S TU P . .
O18 O 0.4539(8) 0.4539(8) 0.8881(11) 0.063(5) Uani 0.7 2 d S TU P . .
O12 O 0.488(3) 0.226(3) 0.842(3) 0.032(5) Uani 0.125 1 d . U P . .
Na1 Na 0.3761(3) 0.1925(2) 0.8075(2) 0.0437(18) Uiso 0.5833 2 d S . P . 2
O2W O 0.4680(10) 0.4680(10) 0.5320(10) 0.029(6) Uiso 0.5 6 d S U P . .
O1W O 0.500000 0.3007(11) 0.8617(11) 0.035(4) Uiso 0.5 2 d S U P . .
O14 O 0.4005(14) 0.1364(15) 0.7742(14) 0.027(5) Uani 0.25 1 d . U P . .

loop_
_atom_site_aniso_label
_atom_site_aniso_U_11
_atom_site_aniso_U_22
_atom_site_aniso_U_33
_atom_site_aniso_U_23
_atom_site_aniso_U_13
_atom_site_aniso_U_12
W1 0.0176(3) 0.0176(3) 0.0196(4) 0.00223(19) -0.00223(19) 0.0055(3)
W2 0.0193(3) 0.0191(3) 0.0194(3) 0.0024(2) -0.0010(2) 0.0024(2)
W3 0.0712(14) 0.0260(9) 0.0118(7) -0.0054(6) 0.000 0.000
W4 0.0551(13) 0.0551(13) 0.0174(11) 0.000 0.000 -0.0362(15)
P1 0.0124(15) 0.0124(15) 0.0124(15) 0.0028(16) -0.0028(16) 0.0028(16)
P2 0.035(8) 0.035(8) 0.010(9) 0.000 0.000 0.000
K1 0.019(2) 0.019(2) 0.018(4) 0.000 0.000 0.000
K2 0.022(2) 0.025(2) 0.039(3) 0.001(2) 0.000 0.000
K3 0.028(3) 0.047(3) 0.047(3) -0.012(4) 0.000 0.000
O3 0.025(4) 0.024(3) 0.024(3) 0.002(4) -0.003(3) 0.003(3)
O5 0.021(3) 0.021(3) 0.027(4) 0.002(3) -0.002(3) 0.006(4)
O1 0.022(3) 0.022(3) 0.022(3) 0.003(3) -0.003(3) 0.003(3)
O4 0.023(3) 0.023(3) 0.021(3) 0.001(3) -0.002(3) 0.003(3)
O6 0.023(3) 0.023(3) 0.021(4) 0.000(3) 0.000(3) 0.001(4)
O7 0.027(4) 0.029(4) 0.027(4) 0.002(3) -0.001(3) 0.000(3)
O2 0.022(3) 0.022(3) 0.023(5) 0.002(3) -0.002(3) 0.002(4)
O13 0.029(5) 0.028(4) 0.027(4) 0.007(4) -0.001(4) -0.002(4)
O8 0.022(6) 0.027(5) 0.027(5) 0.006(6) 0.000 0.000
O9 0.029(6) 0.030(4) 0.030(4) 0.002(5) 0.000 0.000
O15 0.036(6) 0.031(4) 0.031(4) -0.002(5) 0.001(4) -0.001(4)
O11 0.027(5) 0.026(3) 0.026(3) -0.002(5) 0.000(3) 0.000(3)
O10 0.016(3) 0.016(3) 0.020(5) 0.001(3) -0.001(3) 0.000(5)
O16 0.013(12) 0.024(8) 0.024(8) 0.019(12) 0.000(8) 0.000(8)
O21 0.063(9) 0.063(9) 0.051(13) 0.001(8) 0.001(8) 0.001(12)
O19 0.061(8) 0.060(8) 0.049(10) 0.002(7) -0.008(7) 0.002(9)
O20 0.068(14) 0.068(14) 0.06(2) 0.000 0.000 -0.006(19)
O17 0.050(9) 0.049(9) 0.037(9) -0.003(8) 0.000 0.000
O18 0.065(7) 0.065(7) 0.059(11) 0.003(7) 0.003(7) -0.003(10)
O12 0.032(8) 0.033(8) 0.031(8) 0.001(7) 0.001(7) 0.001(7)
O14 0.025(9) 0.029(8) 0.028(8) 0.012(9) -0.002(8) -0.001(8)

loop_
_atom_type_symbol
_atom_type_description
_atom_type_scat_dispersion_real
_atom_type_scat_dispersion_imag
_atom_type_scat_source
H H 0.0000 0.0000 'International Tables Vol C Tables 4.2.6.8 and 6.1.1.4'
K K 0.2009 0.2494 'International Tables Vol C Tables 4.2.6.8 and 6.1.1.4'
Na Na 0.0362 0.0249 'International Tables Vol C Tables 4.2.6.8 and 6.1.1.4'
O O 0.0106 0.0060 'International Tables Vol C Tables 4.2.6.8 and 6.1.1.4'
P P 0.1023 0.0942 'International Tables Vol C Tables 4.2.6.8 and 6.1.1.4'
W W -0.8490 6.8722 'International Tables Vol C Tables 4.2.6.8 and 6.1.1.4'

loop_
_exptl_crystal_face_index_h
_exptl_crystal_face_index_k
_exptl_crystal_face_index_l
_exptl_crystal_face_perp_dist
0 1 1 0.0144
0 -1 -1 0.0165
-1 0 -1 0.0241
1 0 1 0.0259
0 3 -5 0.0220
2 -2 5 0.0200
-5 -4 1 0.0248
5 5 -2 0.0207
-5 3 2 0.0230
5 -2 -1 0.0242

loop_
_geom_angle_atom_site_label_1
_geom_angle_atom_site_label_2
_geom_angle_atom_site_label_3
_geom_angle
_geom_angle_site_symmetry_1
_geom_angle_site_symmetry_3
_geom_angle_publ_flag
K2 W1 K2 77.93(15) 61_665 . ?
O3 W1 K2 92.6(4) 6_566 61_665 ?
O3 W1 K2 92.6(4) . . ?
O3 W1 K2 152.8(4) 6_566 . ?
O3 W1 K2 152.8(4) . 61_665 ?
O3 W1 O3 84.2(8) . 6_566 ?
O3 W1 O1 72.7(5) . . ?
O3 W1 O1 72.7(5) 6_566 . ?
O5 W1 K2 54.0(3) . 61_665 ?
O5 W1 K2 54.0(3) . . ?
O5 W1 O3 99.8(5) . 6_566 ?
O5 W1 O3 99.8(5) . . ?
O5 W1 O1 169.7(6) . . ?
O5 W1 O4 102.2(4) . . ?
O5 W1 O4 102.2(4) . 61_665 ?
O1 W1 K2 132.0(3) . . ?
O1 W1 K2 132.0(3) . 61_665 ?
O4 W1 K2 102.6(3) 61_665 61_665 ?
O4 W1 K2 48.5(3) 61_665 . ?
O4 W1 K2 48.5(3) . 61_665 ?
O4 W1 K2 102.6(3) . . ?
O4 W1 O3 89.3(5) 61_665 . ?
O4 W1 O3 89.3(5) . 6_566 ?
O4 W1 O3 157.8(5) 61_665 6_566 ?
O4 W1 O3 157.8(5) . . ?
O4 W1 O1 85.0(4) 61_665 . ?
O4 W1 O1 85.0(4) . . ?
O4 W1 O4 88.8(6) 61_665 . ?
K2 W2 K4 134.84(14) . 52_655 ?
K2 W2 K4 131.53(14) . 33_545 ?
K3 W2 K2 67.85(11) . . ?
K3 W2 K4 128.04(14) . 33_545 ?
K3 W2 K4 69.92(16) . 52_655 ?
K4 W2 K4 67.92(9) 52_655 33_545 ?
O4 W2 K2 47.6(3) 61_665 . ?
O4 W2 K3 86.9(3) 61_665 . ?
O4 W2 K4 144.1(3) 61_665 33_545 ?
O4 W2 K4 143.6(3) 61_665 52_655 ?
O4 W2 O2 77.6(4) 61_665 . ?
O6 W2 K2 80.7(4) . . ?
O6 W2 K3 145.9(4) . . ?
O6 W2 K4 65.3(4) . 33_545 ?
O6 W2 K4 133.2(4) . 52_655 ?
O6 W2 O4 81.1(5) . 61_665 ?
O6 W2 O2 73.6(4) . . ?
O7 W2 K2 47.9(3) . . ?
O7 W2 K3 49.2(4) . . ?
O7 W2 K4 91.6(4) . 52_655 ?
O7 W2 K4 103.4(4) . 33_545 ?
O7 W2 O4 93.9(4) . 61_665 ?
O7 W2 O6 99.7(5) . . ?
O7 W2 O2 169.7(5) . . ?
O7 W2 O13 102.8(5) . 19_666 ?
O7 W2 O11 99.2(6) . 52_655 ?
O2 W2 K2 122.4(3) . . ?
O2 W2 K3 134.5(3) . . ?
O2 W2 K4 81.1(3) . 33_545 ?
O2 W2 K4 98.6(3) . 52_655 ?
O13 W2 K2 147.7(4) 19_666 . ?
O13 W2 K3 105.3(4) 19_666 . ?
O13 W2 K4 29.0(4) 19_666 33_545 ?
O13 W2 K4 39.1(4) 19_666 52_655 ?
O13 W2 O4 163.3(4) 19_666 61_665 ?
O13 W2 O6 94.2(5) 19_666 . ?
O13 W2 O2 85.7(5) 19_666 . ?
O13 W2 O11 95.7(6) 19_666 52_655 ?
O11 W2 K2 101.7(5) 52_655 . ?
O11 W2 K3 50.0(4) 52_655 . ?
O11 W2 K4 60.3(5) 52_655 52_655 ?
O11 W2 K4 123.5(5) 52_655 33_545 ?
O11 W2 O4 83.3(5) 52_655 61_665 ?
O11 W2 O6 156.1(6) 52_655 . ?
O11 W2 O2 85.5(5) 52_655 . ?
O21 W3 O21 47(2) 3_657 50_557 ?
O19 W3 O21 61.7(14) . 50_557 ?
O19 W3 O21 93.1(12) 52_655 50_557 ?
O19 W3 O21 61.7(14) 52_655 3_657 ?
O19 W3 O21 93.1(12) . 3_657 ?
O19 W3 O19 83.7(16) . 52_655 ?
O17 W3 O21 156.6(11) . 3_657 ?
O17 W3 O21 156.6(11) . 50_557 ?
O17 W3 O19 102.0(13) . . ?
O17 W3 O19 102.0(13) . 52_655 ?
O17 W3 O18 96.6(13) . 52_655 ?
O17 W3 O18 96.6(13) . . ?
O18 W3 O21 68.7(11) . 50_557 ?
O18 W3 O21 101.1(15) . 3_657 ?
O18 W3 O21 101.1(15) 52_655 50_557 ?
O18 W3 O21 68.7(11) 52_655 3_657 ?
O18 W3 O19 161.3(13) 52_655 . ?
O18 W3 O19 90.6(12) . . ?
O18 W3 O19 90.6(12) 52_655 52_655 ?
O18 W3 O19 161.3(13) . 52_655 ?
O18 W3 O18 89.2(19) . 52_655 ?
O21 W4 O21 45(2) 50_557 . ?
O19 W4 O21 67.3(13) 62 50_557 ?
O19 W4 O21 67.3(13) 13_557 . ?
O19 W4 O21 67.3(13) 50_557 . ?
O19 W4 O21 96.0(14) 13_557 50_557 ?
O19 W4 O21 96.0(14) . . ?
O19 W4 O21 67.3(13) . 50_557 ?
O19 W4 O21 96.0(14) 50_557 50_557 ?
O19 W4 O21 96.0(14) 62 . ?
O19 W4 O19 162(2) 50_557 62 ?
O19 W4 O19 162(2) 13_557 . ?
O19 W4 O19 79(2) 13_557 62 ?
O19 W4 O19 98(2) 62 . ?
O19 W4 O19 79(2) 50_557 . ?
O19 W4 O19 98(2) 13_557 50_557 ?
O19 W4 O20 98.8(12) 50_557 . ?
O19 W4 O20 98.8(12) 13_557 . ?
O19 W4 O20 98.8(12) 62 . ?
O19 W4 O20 98.8(12) . . ?
O20 W4 O21 157.4(11) . . ?
O20 W4 O21 157.4(11) . 50_557 ?
O2 P1 O1 107.4(6) 12_665 . ?
O2 P1 O1 107.4(6) . . ?
O2 P1 O1 107.4(6) 6_566 . ?
O2 P1 O2 111.5(5) . 12_665 ?
O2 P1 O2 111.5(5) 12_665 6_566 ?
O2 P1 O2 111.5(5) . 6_566 ?
O21 P2 O21 108.9(17) 50_557 52_655 ?
O21 P2 O21 180(2) 50_557 2_665 ?
O21 P2 O21 71.1(17) . 52_655 ?
O21 P2 O21 71.1(17) 2_665 51_565 ?
O21 P2 O21 71.1(17) . 51_565 ?
O21 P2 O21 111(3) . 2_665 ?
O21 P2 O21 108.9(17) 49_667 51_565 ?
O21 P2 O21 108.9(17) . 4_567 ?
O21 P2 O21 71.1(17) 49_667 4_567 ?
O21 P2 O21 69(3) 52_655 3_657 ?
O21 P2 O21 108.9(17) 50_557 51_565 ?
O21 P2 O21 108.9(17) 52_655 49_667 ?
O21 P2 O21 111(3) 52_655 51_565 ?
O21 P2 O21 71.1(17) 2_665 52_655 ?
O21 P2 O21 180(3) 3_657 51_565 ?
O21 P2 O21 108.9(17) . 3_657 ?
O21 P2 O21 71.1(17) 50_557 4_567 ?
O21 P2 O21 111(3) 50_557 49_667 ?
O21 P2 O21 180(3) 52_655 4_567 ?
O21 P2 O21 108.9(17) 2_665 3_657 ?
O21 P2 O21 111(3) 3_657 4_567 ?
O21 P2 O21 69(3) 2_665 49_667 ?
O21 P2 O21 71.1(17) 49_667 3_657 ?
O21 P2 O21 179.996(13) . 49_667 ?
O21 P2 O21 108.9(17) 2_665 4_567 ?
O21 P2 O21 69(3) . 50_557 ?
O21 P2 O21 69(3) 51_565 4_567 ?
O21 P2 O21 71.1(17) 50_557 3_657 ?
K2 K1 K2 61.27(11) . 61_665 ?
K2 K1 K2 92.22(19) 61_665 62 ?
K2 K1 K2 61.27(11) 2_665 62 ?
K2 K1 K2 61.27(11) . 62 ?
K2 K1 K2 61.27(11) 61_665 2_665 ?
K2 K1 K2 92.22(19) . 2_665 ?
O5 K1 K2 39.85(19) . . ?
O5 K1 K2 39.85(19) 2_665 2_665 ?
O5 K1 K2 98.1(3) 2_665 61_665 ?
O5 K1 K2 39.85(19) 51_565 61_665 ?
O5 K1 K2 98.1(3) . 2_665 ?
O5 K1 K2 98.1(3) 52_655 61_665 ?
O5 K1 K2 98.1(3) 51_565 . ?
O5 K1 K2 98.1(3) . 62 ?
O5 K1 K2 39.85(19) 51_565 2_665 ?
O5 K1 K2 39.85(19) . 61_665 ?
O5 K1 K2 98.1(3) 51_565 62 ?
O5 K1 K2 39.85(19) 2_665 62 ?
O5 K1 K2 39.85(19) 52_655 . ?
O5 K1 K2 98.1(3) 52_655 2_665 ?
O5 K1 K2 98.1(3) 2_665 . ?
O5 K1 K2 39.85(19) 52_655 62 ?
O5 K1 O5 78.2(3) 51_565 2_665 ?
O5 K1 O5 78.2(3) 52_655 . ?
O5 K1 O5 126.3(7) 51_565 52_655 ?
O5 K1 O5 78.2(3) 52_655 2_665 ?
O5 K1 O5 126.3(7) 2_665 . ?
O5 K1 O5 78.2(3) 51_565 . ?
O5 K1 O8 73.8(6) . . ?
O5 K1 O8 73.8(6) 52_655 . ?
O5 K1 O8 140.83(12) . 2_665 ?
O5 K1 O8 140.83(12) 51_565 . ?
O5 K1 O8 140.83(12) 2_665 . ?
O5 K1 O8 73.8(6) 51_565 6_566 ?
O5 K1 O8 140.83(12) 2_665 6_566 ?
O5 K1 O8 140.83(12) 52_655 2_665 ?
O5 K1 O8 73.8(6) . 6_566 ?
O5 K1 O8 73.8(6) 52_655 53_666 ?
O5 K1 O8 73.8(6) 2_665 53_666 ?
O5 K1 O8 73.8(6) 2_665 2_665 ?
O5 K1 O8 140.83(12) 52_655 6_566 ?
O5 K1 O8 73.8(6) 51_565 2_665 ?
O5 K1 O8 140.83(12) 51_565 53_666 ?
O5 K1 O8 140.83(12) . 53_666 ?
O8 K1 K2 77.3(7) . . ?
O8 K1 K2 112.4(5) 6_566 2_665 ?
O8 K1 K2 77.3(7) 2_665 2_665 ?
O8 K1 K2 112.4(5) . 61_665 ?
O8 K1 K2 112.4(5) 2_665 62 ?
O8 K1 K2 77.3(7) 6_566 61_665 ?
O8 K1 K2 112.4(5) . 62 ?
O8 K1 K2 169.5(8) 2_665 . ?
O8 K1 K2 112.4(5) 6_566 . ?
O8 K1 K2 77.3(7) 53_666 62 ?
O8 K1 K2 112.4(5) 2_665 61_665 ?
O8 K1 K2 169.5(8) . 2_665 ?
O8 K1 K2 169.5(8) 6_566 62 ?
O8 K1 K2 112.4(5) 53_666 2_665 ?
O8 K1 K2 112.4(5) 53_666 . ?
O8 K1 K2 169.5(8) 53_666 61_665 ?
O8 K1 O8 113.2(15) . 2_665 ?
O8 K1 O8 72.4(7) . 6_566 ?
O8 K1 O8 72.4(7) 6_566 2_665 ?
O8 K1 O8 72.4(7) . 53_666 ?
O8 K1 O8 72.4(7) 53_666 2_665 ?
O8 K1 O8 113.2(15) 53_666 6_566 ?
W1 K2 W1 104.67(13) . 52_655 ?
W1 K2 W2 140.96(14) 52_655 . ?
W1 K2 W2 59.56(3) . . ?
O5 K2 W1 90.9(3) . 52_655 ?
O5 K2 W1 90.9(3) 52_655 . ?
O5 K2 W1 27.5(3) . . ?
O5 K2 W1 27.5(3) 52_655 52_655 ?
O5 K2 W2 85.2(3) . . ?
O5 K2 W2 147.3(3) 52_655 . ?
O5 K2 O5 69.6(5) 52_655 . ?
O5 K2 O9 88.5(4) 52_655 . ?
O5 K2 O9 88.5(4) . . ?
O4 K2 W1 28.8(2) 15_565 52_655 ?
O4 K2 W1 119.2(2) 15_565 . ?
O4 K2 W1 28.8(2) 61_665 . ?
O4 K2 W1 119.2(2) 61_665 52_655 ?
O4 K2 W2 32.6(2) 61_665 . ?
O4 K2 W2 123.6(2) 15_565 . ?
O4 K2 O5 115.2(3) 61_665 52_655 ?
O4 K2 O5 56.2(3) 15_565 52_655 ?
O4 K2 O5 56.2(3) 61_665 . ?
O4 K2 O5 115.2(3) 15_565 . ?
O4 K2 O4 119.0(4) 15_565 61_665 ?
O4 K2 O7 111.7(3) 61_665 52_655 ?
O4 K2 O7 57.7(3) 61_665 . ?
O4 K2 O7 57.7(3) 15_565 52_655 ?
O4 K2 O7 111.7(3) 15_565 . ?
O4 K2 O9 59.7(2) 61_665 . ?
O4 K2 O9 59.7(2) 15_565 . ?
O7 K2 W1 85.4(2) . . ?
O7 K2 W1 138.7(3) 52_655 . ?
O7 K2 W1 85.4(2) 52_655 52_655 ?
O7 K2 W1 138.7(3) . 52_655 ?
O7 K2 W2 25.9(2) . . ?
O7 K2 W2 87.2(2) 52_655 . ?
O7 K2 O5 163.0(4) 52_655 . ?
O7 K2 O5 111.0(3) . . ?
O7 K2 O5 163.0(4) . 52_655 ?
O7 K2 O5 111.0(3) 52_655 52_655 ?
O7 K2 O7 63.3(4) . 52_655 ?
O7 K2 O9 74.6(4) 52_655 . ?
O7 K2 O9 74.6(4) . . ?
O9 K2 W1 71.3(2) . . ?
O9 K2 W1 71.3(2) . 52_655 ?
O9 K2 W2 69.8(2) . . ?
O10 K2 W1 141.7(5) . 52_655 ?
O10 K2 W1 73.8(5) . . ?
O10 K2 W1 73.8(5) 52_655 52_655 ?
O10 K2 W1 141.7(5) 52_655 . ?
O10 K2 W2 141.9(5) 52_655 . ?
O10 K2 W2 72.4(5) . . ?
O10 K2 O5 115.3(6) . 52_655 ?
O10 K2 O5 70.1(5) 52_655 52_655 ?
O10 K2 O5 115.3(6) 52_655 . ?
O10 K2 O5 70.1(5) . . ?
O10 K2 O4 162.5(6) . 15_565 ?
O10 K2 O4 78.2(6) . 61_665 ?
O10 K2 O4 162.5(6) 52_655 61_665 ?
O10 K2 O4 78.2(6) 52_655 15_565 ?
O10 K2 O7 121.7(5) 52_655 . ?
O10 K2 O7 79.7(6) . . ?
O10 K2 O7 79.7(6) 52_655 52_655 ?
O10 K2 O7 121.7(5) . 52_655 ?
O10 K2 O9 137.7(5) . . ?
O10 K2 O9 137.7(5) 52_655 . ?
O10 K2 O10 84.4(11) . 52_655 ?
O7 K3 W2 26.6(2) 19_666 19_666 ?
O7 K3 W2 86.3(2) 52_655 19_666 ?
O7 K3 W2 143.5(3) . 19_666 ?
O7 K3 W2 88.5(2) 66_566 19_666 ?
O7 K3 O7 160.9(5) 66_566 52_655 ?
O7 K3 O7 63.6(4) 52_655 . ?
O7 K3 O7 160.9(5) 19_666 . ?
O7 K3 O7 63.6(4) 19_666 66_566 ?
O7 K3 O7 113.0(4) 19_666 52_655 ?
O7 K3 O7 113.0(4) 66_566 . ?
O9 K3 W2 74.15(13) . 19_666 ?
O9 K3 O7 80.5(3) . 52_655 ?
O9 K3 O7 80.5(3) . . ?
O9 K3 O7 80.5(3) . 19_666 ?
O9 K3 O7 80.5(3) . 66_566 ?
O9 K3 O11 71.9(3) . 52_655 ?
O9 K3 O11 71.9(3) . . ?
O9 K3 O12 148.3(17) . . ?
O9 K3 O12 148.3(17) . 66_566 ?
O9 K3 O12 148.3(17) . 52_655 ?
O9 K3 O12 148.3(17) . 19_666 ?
O11 K3 W2 134.2(3) 52_655 19_666 ?
O11 K3 W2 29.85(2) . 19_666 ?
O11 K3 O7 56.5(2) 52_655 . ?
O11 K3 O7 56.5(2) 52_655 66_566 ?
O11 K3 O7 56.5(2) . 52_655 ?
O11 K3 O7 116.7(3) . . ?
O11 K3 O7 116.7(3) 52_655 52_655 ?
O11 K3 O7 116.7(3) . 66_566 ?
O11 K3 O7 56.5(2) . 19_666 ?
O11 K3 O7 116.7(3) 52_655 19_666 ?
O11 K3 O11 143.8(7) . 52_655 ?
O12 K3 W2 126.3(16) 52_655 19_666 ?
O12 K3 W2 112.3(16) . 19_666 ?
O12 K3 W2 94.9(16) 19_666 19_666 ?
O12 K3 W2 82.7(16) 66_566 19_666 ?
O12 K3 O7 129.3(16) 19_666 52_655 ?
O12 K3 O7 119.8(16) 52_655 66_566 ?
O12 K3 O7 77.6(17) 52_655 52_655 ?
O12 K3 O7 129.3(17) 52_655 19_666 ?
O12 K3 O7 77.6(17) . . ?
O12 K3 O7 119.8(16) 19_666 . ?
O12 K3 O7 69.4(16) 19_666 66_566 ?
O12 K3 O7 69.4(16) . 52_655 ?
O12 K3 O7 129.3(16) 66_566 . ?
O12 K3 O7 69.4(16) 66_566 19_666 ?
O12 K3 O7 69.4(17) 52_655 . ?
O12 K3 O7 77.6(17) 66_566 66_566 ?
O12 K3 O7 119.8(17) . 19_666 ?
O12 K3 O7 119.8(16) 66_566 52_655 ?
O12 K3 O7 77.6(17) 19_666 19_666 ?
O12 K3 O7 129.3(16) . 66_566 ?
O12 K3 O11 98.1(16) . . ?
O12 K3 O11 98.1(16) 66_566 . ?
O12 K3 O11 112.8(16) . 52_655 ?
O12 K3 O11 112.8(16) 66_566 52_655 ?
O12 K3 O11 98.1(16) 19_666 52_655 ?
O12 K3 O11 112.8(16) 19_666 . ?
O12 K3 O11 98.1(16) 52_655 52_655 ?
O12 K3 O11 112.8(16) 52_655 . ?
O12 K3 O12 61(3) 52_655 19_666 ?
O12 K3 O12 15(3) 66_566 19_666 ?
O12 K3 O12 15(3) . 52_655 ?
O12 K3 O12 63(3) 52_655 66_566 ?
O12 K3 O12 61(3) . 66_566 ?
O12 K3 O12 63(3) . 19_666 ?
W2 K4 W2 138.8(2) 19_666 95_456 ?
W2 K4 W2 111.26(12) 52_655 95_456 ?
W2 K4 W2 56.77(12) 52_655 19_666 ?
O13 K4 W2 93.2(3) 38_556 19_666 ?
O13 K4 W2 88.1(3) 66_566 95_456 ?
O13 K4 W2 23.2(2) 66_566 52_655 ?
O13 K4 W2 63.3(3) 38_556 95_456 ?
O13 K4 W2 123.0(3) . 95_456 ?
O13 K4 W2 75.6(3) 66_566 19_666 ?
O13 K4 W2 18.1(2) 83_545 95_456 ?
O13 K4 W2 129.6(3) 83_545 19_666 ?
O13 K4 W2 23.2(2) . 19_666 ?
O13 K4 W2 75.6(3) . 52_655 ?
O13 K4 W2 129.6(3) 38_556 52_655 ?
O13 K4 W2 93.2(3) 83_545 52_655 ?
O13 K4 O13 70.0(4) 83_545 66_566 ?
O13 K4 O13 121.3(5) 83_545 . ?
O13 K4 O13 121.3(5) 38_556 66_566 ?
O13 K4 O13 70.0(4) 38_556 . ?
O13 K4 O13 89.6(5) 66_566 . ?
O13 K4 O13 75.4(5) 83_545 38_556 ?
O13 K4 O11 117.3(4) 83_545 . ?
O13 K4 O11 50.5(3) 66_566 . ?
O13 K4 O11 117.3(4) 38_556 . ?
O13 K4 O11 50.5(3) . . ?
O15 K4 W2 67.9(4) . 95_456 ?
O15 K4 W2 71.1(4) . 52_655 ?
O15 K4 W2 71.1(4) . 19_666 ?
O15 K4 O13 60.5(4) . 38_556 ?
O15 K4 O13 61.4(4) . 66_566 ?
O15 K4 O13 61.4(4) . . ?
O15 K4 O13 60.5(4) . 83_545 ?
O15 K4 O11 73.9(5) . . ?
O15 K4 O16 129.2(12) . . ?
O11 K4 W2 28.87(7) . 19_666 ?
O11 K4 W2 133.9(3) . 95_456 ?
O11 K4 W2 28.87(7) . 52_655 ?
O16 K4 W2 147.0(5) . 19_666 ?
O16 K4 W2 66.0(10) . 95_456 ?
O16 K4 W2 147.0(5) . 52_655 ?
O16 K4 O13 135.1(3) . . ?
O16 K4 O13 80.3(9) . 38_556 ?
O16 K4 O13 80.3(9) . 83_545 ?
O16 K4 O13 135.1(3) . 66_566 ?
O16 K4 O11 156.9(11) . . ?
O14 K4 W2 121.3(12) . 95_456 ?
O14 K4 W2 125.2(12) . 52_655 ?
O14 K4 W2 125.2(12) 66_566 19_666 ?
O14 K4 W2 77.1(11) 66_566 95_456 ?
O14 K4 W2 73.4(11) 66_566 52_655 ?
O14 K4 W2 73.4(11) . 19_666 ?
O14 K4 O13 69.2(12) 66_566 83_545 ?
O14 K4 O13 69.2(12) . 38_556 ?
O14 K4 O13 139.0(12) . 83_545 ?
O14 K4 O13 139.0(12) 66_566 38_556 ?
O14 K4 O13 147.8(12) . 66_566 ?
O14 K4 O13 64.3(11) 66_566 66_566 ?
O14 K4 O13 147.8(12) 66_566 . ?
O14 K4 O13 64.3(11) . . ?
O14 K4 O15 114.8(11) . . ?
O14 K4 O15 114.8(11) 66_566 . ?
O14 K4 O11 97.3(11) . . ?
O14 K4 O11 97.3(11) 66_566 . ?
O14 K4 O16 74.1(12) . . ?
O14 K4 O16 74.1(12) 66_566 . ?
O14 K4 O14 130(2) . 66_566 ?
W1 O3 W1 123.3(7) 12_665 . ?
W1 O5 K1 143.1(7) . . ?
W1 O5 K2 98.5(4) . . ?
W1 O5 K2 98.5(4) . 61_665 ?
K1 O5 K2 104.7(3) . . ?
K1 O5 K2 104.7(3) . 61_665 ?
K2 O5 K2 100.5(4) . 61_665 ?
W1 O1 W1 91.2(6) 12_665 . ?
W1 O1 W1 91.2(6) 6_566 . ?
W1 O1 W1 91.2(6) 12_665 6_566 ?
P1 O1 W1 124.4(5) . 12_665 ?
P1 O1 W1 124.4(5) . 6_566 ?
P1 O1 W1 124.4(5) . . ?
W1 O4 W2 145.2(6) . 61_665 ?
W1 O4 K2 102.7(4) . 61_665 ?
W2 O4 K2 99.8(4) 61_665 61_665 ?
W2 O6 W2 122.6(7) . 61_665 ?
W2 O7 K2 106.2(4) . . ?
W2 O7 K3 104.1(5) . . ?
K3 O7 K2 91.9(3) . . ?
W2 O2 W2 90.1(5) 61_665 . ?
P1 O2 W2 129.3(4) . . ?
P1 O2 W2 129.3(4) . 61_665 ?
W2 O13 K4 132.9(5) 19_666 80_455 ?
W2 O13 K4 117.7(5) 19_666 . ?
W2 O13 Na1 117.7(5) 19_666 . ?
K4 O13 K4 109.0(4) 80_455 . ?
K1 O8 K1 156.8(15) . 57_666 ?
K2 O9 K2 171.7(8) 66_566 . ?
K3 O9 K2 94.1(4) . . ?
K3 O9 K2 94.1(4) . 66_566 ?
W2 O11 W2 159.7(9) 19_666 52_655 ?
W2 O11 K3 100.1(4) 19_666 . ?
W2 O11 K3 100.1(4) 52_655 . ?
W2 O11 K4 90.8(5) 52_655 . ?
W2 O11 K4 90.8(5) 19_666 . ?
K3 O11 K4 87.7(4) . . ?
K2 O10 K2 118.0(9) . 61_665 ?
W3 O21 W3 94.5(16) 13_557 50_557 ?
W3 O21 W4 95.2(14) 13_557 . ?
W3 O21 W4 95.2(14) 50_557 . ?
P2 O21 W3 121.1(16) . 13_557 ?
P2 O21 W3 121.1(16) . 50_557 ?
P2 O21 W4 123(2) . . ?
W4 O19 W3 134.6(19) . . ?
W3 O18 W3 128.1(18) . 62 ?
O12 O12 K3 82.6(16) 52_655 . ?
O13 Na1 K3 74.4(3) . . ?
O13 Na1 K3 140.4(3) 83_545 . ?
O13 Na1 K3 140.4(3) 38_556 . ?
O13 Na1 K3 74.4(3) 66_566 . ?
O13 Na1 O13 121.3(5) 83_545 . ?
O13 Na1 O13 70.0(4) 83_545 66_566 ?
O13 Na1 O13 121.3(5) 38_556 66_566 ?
O13 Na1 O13 70.0(4) 38_556 . ?
O13 Na1 O13 89.6(5) 66_566 . ?
O13 Na1 O13 75.4(5) 83_545 38_556 ?
O15 Na1 K3 115.4(5) . . ?
O15 Na1 O13 61.4(4) . . ?
O15 Na1 O13 60.5(4) . 38_556 ?
O15 Na1 O13 61.4(4) . 66_566 ?
O15 Na1 O13 60.5(4) . 83_545 ?
O15 Na1 O16 129.2(12) . . ?
O16 Na1 K3 115.4(11) . . ?
O16 Na1 O13 135.1(3) . 66_566 ?
O16 Na1 O13 80.3(9) . 83_545 ?
O16 Na1 O13 80.3(9) . 38_556 ?
O16 Na1 O13 135.1(3) . . ?
O14 Na1 K3 80.3(12) . . ?
O14 Na1 K3 80.3(12) 66_566 . ?
O14 Na1 O13 69.2(12) 66_566 83_545 ?
O14 Na1 O13 139.0(12) 66_566 38_556 ?
O14 Na1 O13 69.2(12) . 38_556 ?
O14 Na1 O13 64.3(11) 66_566 66_566 ?
O14 Na1 O13 64.3(11) . . ?
O14 Na1 O13 147.8(12) . 66_566 ?
O14 Na1 O13 139.0(12) . 83_545 ?
O14 Na1 O13 147.8(12) 66_566 . ?
O14 Na1 O15 114.8(11) . . ?
O14 Na1 O15 114.8(11) 66_566 . ?
O14 Na1 O16 74.1(12) 66_566 . ?
O14 Na1 O16 74.1(12) . . ?
O14 Na1 O14 130(2) . 66_566 ?

loop_
_geom_bond_atom_site_label_1
_geom_bond_atom_site_label_2
_geom_bond_distance
_geom_bond_site_symmetry_2
_geom_bond_publ_flag
W1 K2 3.721(3) . ?
W1 K2 3.721(3) 61_665 ?
W1 O3 1.957(7) . ?
W1 O3 1.958(7) 6_566 ?
W1 O5 1.738(13) . ?
W1 O1 2.412(13) . ?
W1 O4 1.837(10) . ?
W1 O4 1.837(10) 61_665 ?
W2 K2 3.812(3) . ?
W2 K3 3.754(3) . ?
W2 K4 3.931(7) 52_655 ?
W2 K4 4.134(8) 33_545 ?
W2 O4 2.083(10) 61_665 ?
W2 O6 1.930(7) . ?
W2 O7 1.736(11) . ?
W2 O2 2.392(10) . ?
W2 O13 1.751(11) 19_666 ?
W2 O11 1.898(3) 52_655 ?
W3 O21 2.41(3) 3_657 ?
W3 O21 2.41(3) 50_557 ?
W3 O19 2.17(3) 52_655 ?
W3 O19 2.17(3) . ?
W3 O17 1.71(4) . ?
W3 O18 1.966(15) 52_655 ?
W3 O18 1.966(15) . ?
W4 O21 2.42(5) . ?
W4 O21 2.42(5) 50_557 ?
W4 O19 1.69(3) . ?
W4 O19 1.69(3) 62 ?
W4 O19 1.69(3) 13_557 ?
W4 O19 1.69(3) 50_557 ?
W4 O20 1.78(7) . ?
P1 O1 1.58(2) . ?
P1 O2 1.536(14) 12_665 ?
P1 O2 1.536(14) . ?
P1 O2 1.536(14) 6_566 ?
P2 O21 1.64(5) 51_565 ?
P2 O21 1.64(5) . ?
P2 O21 1.64(5) 4_567 ?
P2 O21 1.64(5) 50_557 ?
P2 O21 1.64(5) 3_657 ?
P2 O21 1.64(5) 49_667 ?
P2 O21 1.64(5) 2_665 ?
P2 O21 1.64(5) 52_655 ?
K1 K2 4.592(7) 62 ?
K1 K2 4.592(7) 2_665 ?
K1 K2 4.592(7) 61_665 ?
K1 K2 4.592(7) . ?
K1 O5 2.751(14) 2_665 ?
K1 O5 2.751(14) 51_565 ?
K1 O5 2.751(14) . ?
K1 O5 2.751(14) 52_655 ?
K1 O8 3.207(9) . ?
K1 O8 3.207(9) 2_665 ?
K1 O8 3.207(9) 53_666 ?
K1 O8 3.207(9) 6_566 ?
K2 O5 3.042(10) . ?
K2 O5 3.042(10) 52_655 ?
K2 O4 2.858(10) 61_665 ?
K2 O4 2.858(10) 15_565 ?
K2 O7 2.945(11) 52_655 ?
K2 O7 2.945(11) . ?
K2 O9 3.061(5) . ?
K2 O10 2.729(14) . ?
K2 O10 2.729(14) 52_655 ?
K3 O7 2.932(11) 52_655 ?
K3 O7 2.932(11) 19_666 ?
K3 O7 2.932(11) 66_566 ?
K3 O7 2.932(11) . ?
K3 O9 2.70(2) . ?
K3 O11 2.922(15) . ?
K3 O11 2.922(15) 52_655 ?
K3 O12 2.81(8) 66_566 ?
K3 O12 2.81(8) . ?
K3 O12 2.81(8) 19_666 ?
K3 O12 2.81(8) 52_655 ?
K4 O13 2.799(12) 66_566 ?
K4 O13 2.738(12) 38_556 ?
K4 O13 2.799(12) . ?
K4 O13 2.738(12) 83_545 ?
K4 O15 2.506(18) . ?
K4 O11 3.415(17) . ?
K4 O16 2.70(5) . ?
K4 O14 2.09(5) 66_566 ?
K4 O14 2.09(5) . ?
O13 Na1 2.799(12) . ?
O15 Na1 2.506(18) . ?
O16 Na1 2.70(5) . ?
O12 O12 0.73(15) 52_655 ?
Na1 O14 2.09(5) . ?
Na1 O14 2.09(5) 66_566 ?

loop_
_geom_torsion_atom_site_label_1
_geom_torsion_atom_site_label_2
_geom_torsion_atom_site_label_3
_geom_torsion_atom_site_label_4
_geom_torsion
_geom_torsion_site_symmetry_1
_geom_torsion_site_symmetry_2
_geom_torsion_site_symmetry_3
_geom_torsion_site_symmetry_4
_geom_torsion_publ_flag
K2 W1 O5 K1 128.9(3) 61_665 . . . ?
K2 W1 O5 K1 -128.9(3) . . . . ?
K2 W1 O5 K2 -102.1(5) 61_665 . . . ?
K2 W1 O5 K2 102.1(5) . . . 61_665 ?
K2 W1 O4 W2 68.0(9) . . . 61_665 ?
K2 W1 O4 W2 129.1(11) 61_665 . . 61_665 ?
K2 W1 O4 K2 -61.1(3) . . . 61_665 ?
K2 W2 O7 K3 96.2(5) . . . . ?
K3 W2 O7 K2 -96.2(5) . . . . ?
K4 W2 O7 K2 134.7(3) 33_545 . . . ?
K4 W2 O7 K2 -157.6(3) 52_655 . . . ?
K4 W2 O7 K3 -61.4(4) 52_655 . . . ?
K4 W2 O7 K3 -129.1(3) 33_545 . . . ?
O3 W1 O5 K1 -42.9(4) . . . . ?
O3 W1 O5 K1 42.9(4) 6_566 . . . ?
O3 W1 O5 K2 -171.8(5) . . . 61_665 ?
O3 W1 O5 K2 171.8(5) 6_566 . . . ?
O3 W1 O5 K2 86.1(5) . . . . ?
O3 W1 O5 K2 -86.1(5) 6_566 . . 61_665 ?
O3 W1 O4 W2 -136.7(10) 6_566 . . 61_665 ?
O3 W1 O4 W2 -64.1(18) . . . 61_665 ?
O3 W1 O4 K2 94.2(5) 6_566 . . 61_665 ?
O3 W1 O4 K2 166.8(12) . . . 61_665 ?
O5 W1 O4 W2 123.4(9) . . . 61_665 ?
O5 W1 O4 K2 -5.7(5) . . . 61_665 ?
O1 W1 O5 K1 0.00(2) . . . . ?
O1 W1 O5 K2 -128.9(3) . . . 61_665 ?
O1 W1 O5 K2 128.9(3) . . . . ?
O1 W1 O4 W2 -64.0(9) . . . 61_665 ?
O1 W1 O4 K2 166.9(4) . . . 61_665 ?
O1 P1 O2 W2 -66.1(8) . . . 61_665 ?
O1 P1 O2 W2 66.1(8) . . . . ?
O4 W1 O5 K1 134.3(3) . . . . ?
O4 W1 O5 K1 -134.3(3) 61_665 . . . ?
O4 W1 O5 K2 -96.8(4) . . . . ?
O4 W1 O5 K2 5.3(5) . . . 61_665 ?
O4 W1 O5 K2 96.8(4) 61_665 . . 61_665 ?
O4 W1 O5 K2 -5.3(5) 61_665 . . . ?
O4 W1 O4 W2 21.1(12) 61_665 . . 61_665 ?
O4 W1 O4 K2 -108.0(3) 61_665 . . 61_665 ?
O4 W2 O7 K2 -13.6(5) 61_665 . . . ?
O4 W2 O7 K3 82.6(4) 61_665 . . . ?
O6 W2 O7 K2 68.0(5) . . . . ?
O6 W2 O7 K3 164.1(5) . . . . ?
O2 W2 O7 K2 20(3) . . . . ?
O2 W2 O7 K3 116(2) . . . . ?
O2 P1 O1 W1 -120.000(3) 6_566 . . . ?
O2 P1 O1 W1 0.000(3) . . . . ?
O2 P1 O1 W1 120.000(2) 12_665 . . . ?
O2 P1 O1 W1 0.000(2) 6_566 . . 6_566 ?
O2 P1 O1 W1 0.000(2) 12_665 . . 12_665 ?
O2 P1 O1 W1 -120.000(2) 12_665 . . 6_566 ?
O2 P1 O1 W1 120.000(2) 6_566 . . 12_665 ?
O2 P1 O1 W1 -120.000(1) . . . 12_665 ?
O2 P1 O1 W1 120.000(3) . . . 6_566 ?
O2 P1 O2 W2 176.56(18) 12_665 . . 61_665 ?
O2 P1 O2 W2 -51.3(15) 12_665 . . . ?
O2 P1 O2 W2 51.2(15) 6_566 . . 61_665 ?
O2 P1 O2 W2 -176.57(18) 6_566 . . . ?
O13 W2 O7 K2 164.5(4) 19_666 . . . ?
O13 W2 O7 K3 -99.3(5) 19_666 . . . ?
O11 W2 O7 K2 -97.5(6) 52_655 . . . ?
O11 W2 O7 K3 -1.3(6) 52_655 . . . ?
O21 W4 O19 W3 -12(2) 50_557 . . . ?
O21 W4 O19 W3 -47(2) . . . . ?
O21 P2 O21 W3 121(2) 50_557 . . 50_557 ?
O21 P2 O21 W3 119.4(10) 52_655 . . 13_557 ?
O21 P2 O21 W3 -1(3) 51_565 . . 13_557 ?
O21 P2 O21 W3 -60.6(10) 4_567 . . 13_557 ?
O21 P2 O21 W3 -119.4(10) 51_565 . . 50_557 ?
O21 P2 O21 W3 179(3) 3_657 . . 13_557 ?
O21 P2 O21 W3 -121(2) 50_557 . . 13_557 ?
O21 P2 O21 W3 59(2) 2_665 . . 13_557 ?
O21 P2 O21 W3 -59(2) 2_665 . . 50_557 ?
O21 P2 O21 W3 1(3) 52_655 . . 50_557 ?
O21 P2 O21 W3 -179(3) 4_567 . . 50_557 ?
O21 P2 O21 W3 60.6(10) 3_657 . . 50_557 ?
O21 P2 O21 W4 -119.6(10) 52_655 . . . ?
O21 P2 O21 W4 119.6(10) 51_565 . . . ?
O21 P2 O21 W4 180.000(1) 2_665 . . . ?
O21 P2 O21 W4 60.4(10) 4_567 . . . ?
O21 P2 O21 W4 -60.4(10) 3_657 . . . ?
O21 P2 O21 W4 0.000(1) 50_557 . . . ?
O19 W4 O19 W3 50(3) 62 . . . ?
O19 W4 O19 W3 -113(2) 50_557 . . . ?
O19 W4 O19 W3 -30(2) 13_557 . . . ?
O20 W4 O19 W3 150(2) . . . . ?

loop_
_exptl_oxdiff_crystal_face_indexfrac_h
_exptl_oxdiff_crystal_face_indexfrac_k
_exptl_oxdiff_crystal_face_indexfrac_l
_exptl_oxdiff_crystal_face_x
_exptl_oxdiff_crystal_face_y
_exptl_oxdiff_crystal_face_z
-0.0000 1.0000 1.0000 -0.0280 0.0061 -0.0173
0.0000 -1.0000 -1.0000 0.0280 -0.0061 0.0173
-1.0000 0.0000 -1.0000 -0.0017 -0.0055 0.0329
1.0000 -0.0000 1.0000 0.0017 0.0055 -0.0329
0.0000 3.0000 -5.0000 -0.0257 -0.1200 0.0635
2.0000 -2.0000 5.0000 0.0229 0.0853 -0.1034
-5.0000 -4.0000 1.0000 0.0306 0.1208 0.0896
5.0000 5.0000 -2.0000 -0.0440 -0.1493 -0.0780
-5.0000 3.0000 2.0000 -0.1214 0.0599 0.0551
5.0000 -2.0000 -1.0000 0.0935 -0.0538 -0.0724
